data_4103812
loop_
_publ_author_name
'Sonja Herres-Pawlis'
'Pratik Verma'
'Roxana Haase'
'Peng Kang'
'Christopher T. Lyons'
'Erik C. Wasinger'
'Ulrich Fl\"orke'
'Gerald Henkel'
'T. Daniel P. Stack'

_publ_section_title
;
 Phenolate Hydroxylation in a Bis(\m-oxo)dicopper(III) Complex: Lessons
 from the Guanidine/Amine Series
;
_journal_name_full 'Journal of the American Chemical Society'
_journal_page_first 1154
_journal_page_last 1169
_journal_paper_doi 10.1021/ja807809x
_journal_volume 131
_journal_year 2009
_chemical_formula_sum 'C10 H24 Cu I N4'
_chemical_formula_weight 390.77
_chemical_name_systematic
; 
 ? 
;
_space_group_IT_number 14
_symmetry_cell_setting monoclinic
_symmetry_space_group_name_Hall '-P 2ybc'
_symmetry_space_group_name_H-M 'P 1 21/c 1'
_atom_sites_solution_hydrogens difmap
_atom_sites_solution_primary direct
_atom_sites_solution_secondary difmap
_audit_creation_method SHELXL-97
_cell_angle_alpha 90.00
_cell_angle_beta 118.258(2)
_cell_angle_gamma 90.00
_cell_formula_units_Z 8
_cell_length_a 17.775(2)
_cell_length_b 10.7571(12)
_cell_length_c 18.0887(19)
_cell_measurement_reflns_used 1002
_cell_measurement_temperature 120(2)
_cell_measurement_theta_max 28.15
_cell_measurement_theta_min 2.25
_cell_volume 3046.5(6)
_computing_cell_refinement 'SAINT (Bruker, 2002)'
_computing_data_collection 'SMART (Bruker, 2002)'
_computing_data_reduction 'SAINT (Bruker, 2002)'
_computing_molecular_graphics 'SHELXTL (Bruker, 2002)'
_computing_publication_material 'SHELXTL (Bruker, 2002)'
_computing_structure_refinement 'SHELXTL (Bruker, 2002)'
_computing_structure_solution 'SHELXTL (Bruker, 2002)'
_diffrn_ambient_temperature 120(2)
_diffrn_measured_fraction_theta_full 0.999
_diffrn_measured_fraction_theta_max 0.999
_diffrn_measurement_device_type 'Bruker AXS SMART APEX'
_diffrn_measurement_method '\f and \w scans'
_diffrn_radiation_monochromator graphite
_diffrn_radiation_source 'sealed tube'
_diffrn_radiation_type MoK\a
_diffrn_radiation_wavelength 0.71073
_diffrn_reflns_av_R_equivalents 0.0309
_diffrn_reflns_av_sigmaI/netI 0.0314
_diffrn_reflns_limit_h_max 23
_diffrn_reflns_limit_h_min -21
_diffrn_reflns_limit_k_max 14
_diffrn_reflns_limit_k_min -14
_diffrn_reflns_limit_l_max 23
_diffrn_reflns_limit_l_min -23
_diffrn_reflns_number 25371
_diffrn_reflns_theta_full 27.88
_diffrn_reflns_theta_max 27.88
_diffrn_reflns_theta_min 1.30
_diffrn_standards_decay_% 0
_diffrn_standards_interval_time 430
_diffrn_standards_number 2067
_exptl_absorpt_coefficient_mu 3.445
_exptl_absorpt_correction_T_max 0.5458
_exptl_absorpt_correction_T_min 0.3961
_exptl_absorpt_correction_type multi-scan
_exptl_absorpt_process_details 'SADABS (Bruker, 2002)'
_exptl_crystal_colour colourless
_exptl_crystal_density_diffrn 1.704
_exptl_crystal_density_method 'not measured'
_exptl_crystal_description block
_exptl_crystal_F_000 1552
_exptl_crystal_size_max 0.33
_exptl_crystal_size_mid 0.28
_exptl_crystal_size_min 0.20
_refine_diff_density_max 0.838
_refine_diff_density_min -0.390
_refine_diff_density_rms 0.091
_refine_ls_extinction_method none
_refine_ls_goodness_of_fit_ref 1.036
_refine_ls_hydrogen_treatment constr
_refine_ls_matrix_type full
_refine_ls_number_parameters 297
_refine_ls_number_reflns 7253
_refine_ls_number_restraints 0
_refine_ls_restrained_S_all 1.036
_refine_ls_R_factor_all 0.0358
_refine_ls_R_factor_gt 0.0283
_refine_ls_shift/su_max 0.002
_refine_ls_shift/su_mean 0.000
_refine_ls_structure_factor_coef Fsqd
_refine_ls_weighting_details 'calc w=1/[\s^2^(Fo^2^)+(0.0266P)^2^+1.0887P] where P=(Fo^2^+2Fc^2^)/3'
_refine_ls_weighting_scheme calc
_refine_ls_wR_factor_gt 0.0587
_refine_ls_wR_factor_ref 0.0612
_reflns_number_gt 6321
_reflns_number_total 7253
_reflns_threshold_expression >2sigma(I)
_cod_data_source_file ja807809x_si_001_1.cif
_cod_data_source_block h1587
_cod_depositor_comments
;
The following automatic conversions were performed:

'_refine_ls_hydrogen_treatment' value 'const' was replaced with the
value 'constr' as specified in the replacement file
'src/cod-tools/trunk/data/replacement-values/replacement_values.lst'.

Automatic conversion script
Id: cif_fix_values 5376 2017-05-30 11:51:03Z andrius 
;
_cod_original_cell_volume 3046.6(6)
_cod_database_code 4103812

loop_
_symmetry_equiv_pos_as_xyz
'x, y, z'
'-x, y+1/2, -z+1/2'
'-x, -y, -z'
'x, -y-1/2, z-1/2'

loop_
_atom_site_label
_atom_site_type_symbol
_atom_site_fract_x
_atom_site_fract_y
_atom_site_fract_z
_atom_site_U_iso_or_equiv
_atom_site_adp_type
_atom_site_occupancy
_atom_site_symmetry_multiplicity
_atom_site_calc_flag
_atom_site_refinement_flags
I1 I 0.428169(11) 0.591289(17) 0.368177(11) 0.02641(5) Uani 1 1 d .
Cu1 Cu 0.56328(2) 0.48520(3) 0.47984(2) 0.02181(7) Uani 1 1 d .
N11 N 0.63503(13) 0.34904(19) 0.46566(13) 0.0189(4) Uani 1 1 d .
N12 N 0.54682(14) 0.2621(2) 0.33591(13) 0.0260(5) Uani 1 1 d .
N13 N 0.61901(15) 0.1309(2) 0.44896(14) 0.0270(5) Uani 1 1 d .
N14 N 0.66230(14) 0.6250(2) 0.52775(13) 0.0228(5) Uani 1 1 d .
C101 C 0.60144(16) 0.2501(2) 0.42003(15) 0.0218(5) Uani 1 1 d .
C102 C 0.5503(2) 0.3711(3) 0.29065(17) 0.0311(6) Uani 1 1 d .
H10A H 0.5066 0.4307 0.2861 0.047 Uiso 1 1 calc R
H10B H 0.5398 0.3468 0.2344 0.047 Uiso 1 1 calc R
H10C H 0.6068 0.4096 0.3209 0.047 Uiso 1 1 calc R
C103 C 0.46837(18) 0.1905(3) 0.29423(18) 0.0345(7) Uani 1 1 d .
H10D H 0.4661 0.1302 0.3338 0.052 Uiso 1 1 calc R
H10E H 0.4669 0.1463 0.2462 0.052 Uiso 1 1 calc R
H10F H 0.4192 0.2466 0.2746 0.052 Uiso 1 1 calc R
C104 C 0.6225(2) 0.0270(3) 0.39827(19) 0.0345(7) Uani 1 1 d .
H10G H 0.5746 -0.0295 0.3853 0.052 Uiso 1 1 calc R
H10H H 0.6764 -0.0180 0.4297 0.052 Uiso 1 1 calc R
H10I H 0.6188 0.0590 0.3459 0.052 Uiso 1 1 calc R
C105 C 0.6306(2) 0.0970(3) 0.53146(18) 0.0313(6) Uani 1 1 d .
H10J H 0.6896 0.0698 0.5669 0.047 Uiso 1 1 calc R
H10K H 0.5914 0.0292 0.5259 0.047 Uiso 1 1 calc R
H10L H 0.6185 0.1692 0.5572 0.047 Uiso 1 1 calc R
C106 C 0.71924(16) 0.3371(2) 0.54037(16) 0.0216(5) Uani 1 1 d .
H10A H 0.7503 0.2658 0.5330 0.026 Uiso 1 1 calc R
H10B H 0.7116 0.3206 0.5902 0.026 Uiso 1 1 calc R
C107 C 0.77184(17) 0.4554(2) 0.55468(17) 0.0247(6) Uani 1 1 d .
H10C H 0.8321 0.4363 0.5948 0.030 Uiso 1 1 calc R
H10D H 0.7697 0.4792 0.5009 0.030 Uiso 1 1 calc R
C108 C 0.74418(17) 0.5668(2) 0.58773(17) 0.0257(6) Uani 1 1 d .
H10E H 0.7396 0.5402 0.6379 0.031 Uiso 1 1 calc R
H10F H 0.7896 0.6306 0.6061 0.031 Uiso 1 1 calc R
C109 C 0.6419(2) 0.7235(3) 0.5717(2) 0.0368(7) Uani 1 1 d .
H10G H 0.6876 0.7858 0.5929 0.055 Uiso 1 1 calc R
H10H H 0.6367 0.6873 0.6189 0.055 Uiso 1 1 calc R
H10I H 0.5878 0.7630 0.5328 0.055 Uiso 1 1 calc R
C110 C 0.6693(2) 0.6812(3) 0.45755(19) 0.0341(7) Uani 1 1 d .
H11A H 0.7141 0.7447 0.4789 0.051 Uiso 1 1 calc R
H11B H 0.6147 0.7196 0.4187 0.051 Uiso 1 1 calc R
H11C H 0.6837 0.6168 0.4280 0.051 Uiso 1 1 calc R
I2 I 0.875126(12) -0.012291(17) 0.569867(12) 0.02984(6) Uani 1 1 d .
Cu2 Cu 0.93764(2) -0.16195(3) 0.51010(2) 0.02361(8) Uani 1 1 d .
N21 N 1.02887(13) -0.2864(2) 0.54664(13) 0.0205(4) Uani 1 1 d .
N22 N 1.05577(14) -0.3065(2) 0.68504(13) 0.0234(5) Uani 1 1 d .
N23 N 1.16867(14) -0.3259(2) 0.65565(14) 0.0246(5) Uani 1 1 d .
N24 N 0.87418(14) -0.1759(2) 0.37744(13) 0.0248(5) Uani 1 1 d .
C201 C 1.08329(16) -0.3036(2) 0.62585(16) 0.0208(5) Uani 1 1 d .
C202 C 1.21892(17) -0.2576(3) 0.62512(17) 0.0268(6) Uani 1 1 d .
H20A H 1.1828 -0.1953 0.5841 0.040 Uiso 1 1 calc R
H20B H 1.2413 -0.3154 0.5984 0.040 Uiso 1 1 calc R
H20C H 1.2666 -0.2161 0.6723 0.040 Uiso 1 1 calc R
C203 C 1.21850(19) -0.4022(3) 0.72955(18) 0.0334(7) Uani 1 1 d .
H20D H 1.2547 -0.3486 0.7770 0.050 Uiso 1 1 calc R
H20E H 1.2544 -0.4596 0.7180 0.050 Uiso 1 1 calc R
H20F H 1.1798 -0.4498 0.7434 0.050 Uiso 1 1 calc R
C204 C 0.96886(17) -0.3404(3) 0.66342(17) 0.0265(6) Uani 1 1 d .
H20G H 0.9350 -0.2649 0.6556 0.040 Uiso 1 1 calc R
H20H H 0.9689 -0.3904 0.7087 0.040 Uiso 1 1 calc R
H20I H 0.9438 -0.3888 0.6113 0.040 Uiso 1 1 calc R
C205 C 1.10002(19) -0.2339(3) 0.76242(16) 0.0290(6) Uani 1 1 d .
H20J H 1.1543 -0.2033 0.7679 0.044 Uiso 1 1 calc R
H20K H 1.1110 -0.2866 0.8107 0.044 Uiso 1 1 calc R
H20L H 1.0643 -0.1633 0.7605 0.044 Uiso 1 1 calc R
C206 C 1.04986(17) -0.3354(2) 0.48267(16) 0.0239(6) Uani 1 1 d .
H20A H 1.0832 -0.4130 0.5036 0.029 Uiso 1 1 calc R
H20B H 1.0859 -0.2743 0.4729 0.029 Uiso 1 1 calc R
C207 C 0.96973(18) -0.3618(2) 0.39972(16) 0.0255(6) Uani 1 1 d .
H20C H 0.9854 -0.4173 0.3654 0.031 Uiso 1 1 calc R
H20D H 0.9283 -0.4070 0.4118 0.031 Uiso 1 1 calc R
C208 C 0.92628(18) -0.2466(3) 0.34831(16) 0.0253(6) Uani 1 1 d .
H20E H 0.9707 -0.1907 0.3488 0.030 Uiso 1 1 calc R
H20F H 0.8892 -0.2722 0.2894 0.030 Uiso 1 1 calc R
C209 C 0.8567(2) -0.0509(3) 0.33973(19) 0.0384(7) Uani 1 1 d .
H20G H 0.8275 -0.0582 0.2784 0.058 Uiso 1 1 calc R
H20H H 0.9107 -0.0061 0.3582 0.058 Uiso 1 1 calc R
H20I H 0.8203 -0.0052 0.3575 0.058 Uiso 1 1 calc R
C210 C 0.79215(19) -0.2389(3) 0.3519(2) 0.0398(8) Uani 1 1 d .
H21A H 0.7614 -0.2465 0.2907 0.060 Uiso 1 1 calc R
H21B H 0.7578 -0.1903 0.3709 0.060 Uiso 1 1 calc R
H21C H 0.8026 -0.3219 0.3773 0.060 Uiso 1 1 calc R

loop_
_atom_site_aniso_label
_atom_site_aniso_U_11
_atom_site_aniso_U_22
_atom_site_aniso_U_33
_atom_site_aniso_U_23
_atom_site_aniso_U_13
_atom_site_aniso_U_12
I1 0.02382(9) 0.03649(10) 0.02166(9) 0.01010(7) 0.01302(7) 0.01070(7)
Cu1 0.01885(16) 0.02071(15) 0.02482(17) 0.00066(13) 0.00947(13) 0.00317(12)
N11 0.0166(10) 0.0205(10) 0.0176(10) 0.0012(8) 0.0065(9) 0.0043(8)
N12 0.0275(12) 0.0255(11) 0.0179(11) -0.0014(9) 0.0049(10) 0.0035(10)
N13 0.0325(13) 0.0206(11) 0.0206(11) -0.0016(9) 0.0065(10) 0.0040(10)
N14 0.0250(12) 0.0204(10) 0.0224(11) -0.0014(9) 0.0107(10) -0.0012(9)
C101 0.0213(13) 0.0249(13) 0.0175(12) 0.0002(10) 0.0077(10) 0.0067(10)
C102 0.0379(17) 0.0330(15) 0.0199(14) 0.0028(12) 0.0117(13) 0.0121(13)
C103 0.0242(15) 0.0406(17) 0.0252(15) -0.0079(13) 0.0007(12) 0.0040(13)
C104 0.0370(17) 0.0228(14) 0.0312(16) -0.0061(12) 0.0060(13) 0.0049(12)
C105 0.0362(16) 0.0263(14) 0.0268(15) 0.0040(12) 0.0111(13) -0.0009(12)
C106 0.0200(13) 0.0239(12) 0.0184(12) 0.0012(10) 0.0072(10) 0.0046(10)
C107 0.0180(13) 0.0294(14) 0.0248(14) -0.0004(11) 0.0086(11) -0.0016(11)
C108 0.0221(13) 0.0255(13) 0.0248(14) -0.0038(11) 0.0072(11) -0.0042(11)
C109 0.0409(18) 0.0262(14) 0.0418(18) -0.0119(13) 0.0184(15) 0.0003(13)
C110 0.0373(17) 0.0298(15) 0.0369(17) 0.0073(13) 0.0189(14) -0.0037(13)
I2 0.03059(10) 0.02761(10) 0.03385(11) -0.00495(8) 0.01733(9) 0.00470(7)
Cu2 0.02417(17) 0.02566(17) 0.02079(16) -0.00072(13) 0.01049(14) 0.00487(13)
N21 0.0224(11) 0.0226(10) 0.0167(10) -0.0004(8) 0.0096(9) 0.0040(9)
N22 0.0230(11) 0.0292(12) 0.0174(10) -0.0024(9) 0.0092(9) -0.0021(9)
N23 0.0194(11) 0.0294(12) 0.0235(11) 0.0044(9) 0.0090(9) 0.0035(9)
N24 0.0242(12) 0.0284(12) 0.0194(11) -0.0015(9) 0.0084(9) 0.0009(10)
C201 0.0236(13) 0.0178(12) 0.0225(13) 0.0009(10) 0.0121(11) 0.0006(10)
C202 0.0232(14) 0.0310(14) 0.0286(15) -0.0031(12) 0.0143(12) -0.0019(11)
C203 0.0271(15) 0.0383(16) 0.0280(15) 0.0091(13) 0.0075(12) 0.0054(13)
C204 0.0283(14) 0.0270(14) 0.0280(14) 0.0006(11) 0.0165(12) 0.0001(11)
C205 0.0359(16) 0.0327(15) 0.0197(13) -0.0033(11) 0.0142(12) -0.0034(13)
C206 0.0276(14) 0.0253(13) 0.0217(13) -0.0013(11) 0.0142(11) 0.0048(11)
C207 0.0327(15) 0.0240(13) 0.0222(13) -0.0042(11) 0.0150(12) 0.0003(11)
C208 0.0292(14) 0.0306(14) 0.0172(12) -0.0021(11) 0.0119(11) -0.0035(12)
C209 0.0437(19) 0.0367(16) 0.0259(15) 0.0073(13) 0.0091(14) 0.0115(15)
C210 0.0281(16) 0.052(2) 0.0386(18) -0.0113(15) 0.0150(14) -0.0069(14)

loop_
_atom_type_symbol
_atom_type_description
_atom_type_scat_dispersion_real
_atom_type_scat_dispersion_imag
_atom_type_scat_source
C C 0.0033 0.0016 'International Tables Vol C Tables 4.2.6.8 and 6.1.1.4'
H H 0.0000 0.0000 'International Tables Vol C Tables 4.2.6.8 and 6.1.1.4'
N N 0.0061 0.0033 'International Tables Vol C Tables 4.2.6.8 and 6.1.1.4'
Cu Cu 0.3201 1.2651 'International Tables Vol C Tables 4.2.6.8 and 6.1.1.4'
I I -0.4742 1.8119 'International Tables Vol C Tables 4.2.6.8 and 6.1.1.4'

loop_
_geom_angle_atom_site_label_1
_geom_angle_atom_site_label_2
_geom_angle_atom_site_label_3
_geom_angle
_geom_angle_site_symmetry_1
_geom_angle_site_symmetry_3
Cu1 I1 Cu1 60.042(14) . 3_666
N11 Cu1 N14 96.40(8) . .
N11 Cu1 I1 129.09(6) . .
N14 Cu1 I1 106.73(6) . .
N11 Cu1 Cu1 140.59(6) . 3_666
N14 Cu1 Cu1 115.82(6) . 3_666
I1 Cu1 Cu1 64.467(15) . 3_666
N11 Cu1 I1 99.55(6) . 3_666
N14 Cu1 I1 98.94(6) . 3_666
I1 Cu1 I1 119.959(14) . 3_666
Cu1 Cu1 I1 55.492(13) 3_666 3_666
C101 N11 C106 118.1(2) . .
C101 N11 Cu1 122.67(17) . .
C106 N11 Cu1 111.85(15) . .
C101 N12 C102 120.5(2) . .
C101 N12 C103 121.9(2) . .
C102 N12 C103 115.1(2) . .
C101 N13 C105 121.7(2) . .
C101 N13 C104 123.1(2) . .
C105 N13 C104 115.1(2) . .
C110 N14 C109 108.5(2) . .
C110 N14 C108 110.7(2) . .
C109 N14 C108 108.5(2) . .
C110 N14 Cu1 109.07(17) . .
C109 N14 Cu1 110.85(18) . .
C108 N14 Cu1 109.31(16) . .
N11 C101 N13 124.8(2) . .
N11 C101 N12 119.8(2) . .
N13 C101 N12 115.3(2) . .
N11 C106 C107 111.0(2) . .
C108 C107 C106 115.9(2) . .
N14 C108 C107 115.7(2) . .
N21 Cu2 N24 104.20(9) . .
N21 Cu2 I2 140.11(6) . .
N24 Cu2 I2 115.59(6) . .
C201 N21 C206 118.7(2) . .
C201 N21 Cu2 122.03(17) . .
C206 N21 Cu2 117.17(16) . .
C201 N22 C204 121.6(2) . .
C201 N22 C205 120.4(2) . .
C204 N22 C205 114.4(2) . .
C201 N23 C202 121.9(2) . .
C201 N23 C203 122.6(2) . .
C202 N23 C203 114.7(2) . .
C210 N24 C209 108.4(2) . .
C210 N24 C208 110.3(2) . .
C209 N24 C208 109.6(2) . .
C210 N24 Cu2 107.76(18) . .
C209 N24 Cu2 110.03(17) . .
C208 N24 Cu2 110.69(16) . .
N21 C201 N23 124.2(2) . .
N21 C201 N22 120.4(2) . .
N23 C201 N22 115.3(2) . .
N21 C206 C207 111.9(2) . .
C208 C207 C206 114.5(2) . .
N24 C208 C207 115.1(2) . .

loop_
_geom_bond_atom_site_label_1
_geom_bond_atom_site_label_2
_geom_bond_distance
_geom_bond_site_symmetry_2
I1 Cu1 2.5606(4) .
I1 Cu1 2.8039(5) 3_666
Cu1 N11 2.037(2) .
Cu1 N14 2.160(2) .
Cu1 Cu1 2.6922(7) 3_666
Cu1 I1 2.8039(5) 3_666
N11 C101 1.305(3) .
N11 C106 1.472(3) .
N12 C101 1.370(3) .
N12 C102 1.448(4) .
N12 C103 1.453(4) .
N13 C101 1.364(3) .
N13 C105 1.453(4) .
N13 C104 1.465(3) .
N14 C110 1.463(3) .
N14 C109 1.469(3) .
N14 C108 1.481(3) .
C106 C107 1.527(4) .
C107 C108 1.521(4) .
I2 Cu2 2.4764(4) .
Cu2 N21 1.961(2) .
Cu2 N24 2.119(2) .
N21 C201 1.308(3) .
N21 C206 1.471(3) .
N22 C201 1.372(3) .
N22 C204 1.449(3) .
N22 C205 1.465(3) .
N23 C201 1.370(3) .
N23 C202 1.452(3) .
N23 C203 1.458(3) .
N24 C210 1.470(4) .
N24 C209 1.473(4) .
N24 C208 1.475(3) .
C206 C207 1.529(4) .
C207 C208 1.523(4) .

loop_
_geom_torsion_atom_site_label_1
_geom_torsion_atom_site_label_2
_geom_torsion_atom_site_label_3
_geom_torsion_atom_site_label_4
_geom_torsion
_geom_torsion_site_symmetry_1
_geom_torsion_site_symmetry_4
Cu1 I1 Cu1 N11 135.65(8) 3_666 .
Cu1 I1 Cu1 N14 -111.13(6) 3_666 .
Cu1 I1 Cu1 I1 0.0 3_666 3_666
N14 Cu1 N11 C101 -163.7(2) . .
I1 Cu1 N11 C101 -46.1(2) . .
Cu1 Cu1 N11 C101 50.5(2) 3_666 .
I1 Cu1 N11 C101 96.0(2) 3_666 .
N14 Cu1 N11 C106 46.91(17) . .
I1 Cu1 N11 C106 164.58(13) . .
Cu1 Cu1 N11 C106 -98.87(17) 3_666 .
I1 Cu1 N11 C106 -53.31(16) 3_666 .
N11 Cu1 N14 C110 79.91(18) . .
I1 Cu1 N14 C110 -54.22(18) . .
Cu1 Cu1 N14 C110 -123.45(17) 3_666 .
I1 Cu1 N14 C110 -179.33(17) 3_666 .
N11 Cu1 N14 C109 -160.74(19) . .
I1 Cu1 N14 C109 65.13(18) . .
Cu1 Cu1 N14 C109 -4.1(2) 3_666 .
I1 Cu1 N14 C109 -59.98(18) 3_666 .
N11 Cu1 N14 C108 -41.19(17) . .
I1 Cu1 N14 C108 -175.32(15) . .
Cu1 Cu1 N14 C108 115.45(16) 3_666 .
I1 Cu1 N14 C108 59.57(16) 3_666 .
C106 N11 C101 N13 25.9(4) . .
Cu1 N11 C101 N13 -121.7(2) . .
C106 N11 C101 N12 -151.3(2) . .
Cu1 N11 C101 N12 61.1(3) . .
C105 N13 C101 N11 38.8(4) . .
C104 N13 C101 N11 -145.0(3) . .
C105 N13 C101 N12 -143.8(3) . .
C104 N13 C101 N12 32.3(4) . .
C102 N12 C101 N11 23.9(4) . .
C103 N12 C101 N11 -136.8(3) . .
C102 N12 C101 N13 -153.6(2) . .
C103 N12 C101 N13 45.7(4) . .
C101 N11 C106 C107 145.4(2) . .
Cu1 N11 C106 C107 -63.7(2) . .
N11 C106 C107 C108 73.3(3) . .
C110 N14 C108 C107 -65.8(3) . .
C109 N14 C108 C107 175.3(2) . .
Cu1 N14 C108 C107 54.3(3) . .
C106 C107 C108 N14 -70.4(3) . .
N24 Cu2 N21 C201 178.8(2) . .
I2 Cu2 N21 C201 -5.3(3) . .
N24 Cu2 N21 C206 15.6(2) . .
I2 Cu2 N21 C206 -168.45(14) . .
N21 Cu2 N24 C210 106.03(19) . .
I2 Cu2 N24 C210 -71.10(19) . .
N21 Cu2 N24 C209 -135.97(19) . .
I2 Cu2 N24 C209 46.9(2) . .
N21 Cu2 N24 C208 -14.66(19) . .
I2 Cu2 N24 C208 168.21(14) . .
C206 N21 C201 N23 22.7(4) . .
Cu2 N21 C201 N23 -140.3(2) . .
C206 N21 C201 N22 -154.0(2) . .
Cu2 N21 C201 N22 43.1(3) . .
C202 N23 C201 N21 42.6(4) . .
C203 N23 C201 N21 -148.6(3) . .
C202 N23 C201 N22 -140.6(2) . .
C203 N23 C201 N22 28.2(4) . .
C204 N22 C201 N21 25.0(4) . .
C205 N22 C201 N21 -132.2(3) . .
C204 N22 C201 N23 -151.9(2) . .
C205 N22 C201 N23 50.9(3) . .
C201 N21 C206 C207 154.1(2) . .
Cu2 N21 C206 C207 -42.2(3) . .
N21 C206 C207 C208 75.6(3) . .
C210 N24 C208 C207 -77.1(3) . .
C209 N24 C208 C207 163.7(2) . .
Cu2 N24 C208 C207 42.1(3) . .
C206 C207 C208 N24 -77.9(3) . .
